data_7213796
loop_
_publ_author_name
'Karmakar, Sibasree'
'Khanra, Sumit'

_publ_section_title
;
 Polynuclear coordination compounds: a magnetostructural study of
 ferromagnetically coupled Ni4O4 cubane core motif
;
_journal_issue 12
_journal_name_full CrystEngComm
_journal_page_first 2371
_journal_paper_doi 10.1039/c3ce41125g
_journal_volume 16
_journal_year 2014
_chemical_formula_moiety 'C72 H74 N4 Ni4 O16'
_chemical_formula_sum 'C72 H74 N4 Ni4 O16'
_chemical_formula_weight 1486.12
_chemical_name_systematic
; 
 ? 
;
_space_group_IT_number 2
_symmetry_cell_setting triclinic
_symmetry_space_group_name_Hall '-P 1'
_symmetry_space_group_name_H-M 'P -1'
_atom_sites_solution_hydrogens geom
_atom_sites_solution_primary direct
_atom_sites_solution_secondary difmap
_audit_creation_method SHELXL-97
_cell_angle_alpha 85.655(2)
_cell_angle_beta 66.2790(10)
_cell_angle_gamma 72.521(2)
_cell_formula_units_Z 2
_cell_length_a 14.8226(12)
_cell_length_b 15.9005(13)
_cell_length_c 17.7741(14)
_cell_measurement_reflns_used 9790
_cell_measurement_temperature 100(2)
_cell_measurement_theta_max 24.79
_cell_measurement_theta_min 2.35
_cell_volume 3653.2(5)
_computing_cell_refinement 'Bruker SMART'
_computing_data_collection 'Bruker SMART'
_computing_data_reduction 'Bruker SAINT'
_computing_molecular_graphics 'Bruker SHELXTL'
_computing_publication_material 'Bruker SHELXTL'
_computing_structure_refinement 'SHELXL-97 (Sheldrick, 1997)'
_computing_structure_solution 'SHELXS-97 (Sheldrick, 1990)'
_diffrn_ambient_temperature 100(2)
_diffrn_measured_fraction_theta_full 0.989
_diffrn_measured_fraction_theta_max 0.989
_diffrn_measurement_device_type 'CCD area detector'
_diffrn_measurement_method 'phi and omega scans'
_diffrn_radiation_monochromator graphite
_diffrn_radiation_source 'fine-focus sealed tube'
_diffrn_radiation_type MoK\a
_diffrn_radiation_wavelength 0.71073
_diffrn_reflns_av_R_equivalents 0.0301
_diffrn_reflns_av_sigmaI/netI 0.0284
_diffrn_reflns_limit_h_max 17
_diffrn_reflns_limit_h_min -17
_diffrn_reflns_limit_k_max 18
_diffrn_reflns_limit_k_min -18
_diffrn_reflns_limit_l_max 19
_diffrn_reflns_limit_l_min -20
_diffrn_reflns_number 47893
_diffrn_reflns_theta_full 24.83
_diffrn_reflns_theta_max 24.83
_diffrn_reflns_theta_min 1.57
_exptl_absorpt_coefficient_mu 1.081
_exptl_absorpt_correction_T_max 0.889
_exptl_absorpt_correction_T_min 0.712
_exptl_absorpt_correction_type multi-scan
_exptl_absorpt_process_details 'SADABS; BRUKER; 2008'
_exptl_crystal_colour green
_exptl_crystal_density_diffrn 1.351
_exptl_crystal_density_method 'not measured'
_exptl_crystal_description block
_exptl_crystal_F_000 1548
_exptl_crystal_size_max 0.500
_exptl_crystal_size_mid 0.27
_exptl_crystal_size_min 0.109
_platon_squeeze_details
;
;
_refine_diff_density_max 2.1
_refine_diff_density_min -2.1
_refine_diff_density_rms 0.221
_refine_ls_extinction_method none
_refine_ls_goodness_of_fit_ref 1.055
_refine_ls_hydrogen_treatment mixed
_refine_ls_matrix_type full
_refine_ls_number_parameters 592
_refine_ls_number_reflns 12513
_refine_ls_number_restraints 22
_refine_ls_restrained_S_all 1.060
_refine_ls_R_factor_all 0.1314
_refine_ls_R_factor_gt 0.1272
_refine_ls_shift/su_max 0.009
_refine_ls_shift/su_mean 0.001
_refine_ls_structure_factor_coef Fsqd
_refine_ls_weighting_details 'calc w=1/[\s^2^(Fo^2^)+(0.0572P)^2^+125.5299P] where P=(Fo^2^+2Fc^2^)/3'
_refine_ls_weighting_scheme calc
_refine_ls_wR_factor_gt 0.2762
_refine_ls_wR_factor_ref 0.2784
_reflns_number_gt 11704
_reflns_number_total 12513
_reflns_threshold_expression >2sigma(I)
_cod_data_source_file c3ce41125g.txt
_cod_data_source_block sk_086_4_a
_cod_depositor_comments
;
The following automatic conversions were performed:

'_symmetry_cell_setting' value 'Triclinic' changed to 'triclinic'
according to
/usr/data/users/saulius/automatic-downloads/current/RSC/lib/dictionaries/cif_core.dic
dictionary named 'cif_core.dic' version 2.4.2 from 2011-04-26.

Automatic conversion script
Id: cif_fix_values 2281 2013-09-26 08:29:07Z andrius 
;
_cod_original_cell_volume 3653.3(5)
_cod_original_sg_symbol_H-M 'P-1   '
_cod_database_code 7213796

loop_
_symmetry_equiv_pos_as_xyz
'x, y, z'
'-x, -y, -z'

loop_
_atom_site_label
_atom_site_type_symbol
_atom_site_fract_x
_atom_site_fract_y
_atom_site_fract_z
_atom_site_U_iso_or_equiv
_atom_site_adp_type
_atom_site_occupancy
_atom_site_symmetry_multiplicity
_atom_site_calc_flag
_atom_site_refinement_flags
_atom_site_disorder_assembly
_atom_site_disorder_group
C28 C 0.8677(3) 0.0616(3) 0.4422(3) 0.0537(13) Uani 1 1 d G A 4
C29 C 0.8938(3) -0.0237(3) 0.4680(3) 0.0537(13) Uani 1 1 d G A 4
H29 H 0.9076 -0.0333 0.5151 0.064 Uiso 1 1 calc R A 4
C30 C 0.8992(4) -0.0946(3) 0.4235(3) 0.0537(13) Uani 1 1 d G A 4
H30 H 0.9167 -0.1516 0.4408 0.064 Uiso 1 1 calc R A 4
C31 C 0.8786(4) -0.0802(4) 0.3532(3) 0.0537(13) Uani 1 1 d G A 4
H31 H 0.8823 -0.1276 0.3234 0.064 Uiso 1 1 calc R A 4
C32 C 0.8525(4) 0.0051(4) 0.3273(3) 0.0537(13) Uani 1 1 d G A 4
H32 H 0.8387 0.0147 0.2802 0.064 Uiso 1 1 calc R A 4
C33 C 0.8471(4) 0.0759(4) 0.3718(3) 0.0537(13) Uani 1 1 d G A 4
H33 H 0.8296 0.1330 0.3545 0.064 Uiso 1 1 calc R A 4
C62 C 0.8946(4) 0.2347(4) 0.8063(4) 0.078(2) Uani 1 1 d G A 4
H62 H 0.9628 0.2070 0.7634 0.094 Uiso 1 1 calc R A 4
C63 C 0.8885(4) 0.3209(4) 0.7825(4) 0.078(2) Uani 1 1 d G A 4
H63 H 0.8713 0.3401 0.7379 0.094 Uiso 1 1 calc R A 4
C64 C 0.9079(4) 0.3782(4) 0.8253(4) 0.078(2) Uani 1 1 d G A 4
H64 H 0.9038 0.4358 0.8093 0.094 Uiso 1 1 calc R A 4
C65 C 0.9336(5) 0.3493(5) 0.8919(4) 0.078(2) Uani 1 1 d G A 4
H65 H 0.9467 0.3877 0.9205 0.094 Uiso 1 1 calc R A 4
C66 C 0.9398(4) 0.2632(5) 0.9157(4) 0.078(2) Uani 1 1 d G A 4
H66 H 0.9570 0.2439 0.9603 0.094 Uiso 1 1 calc R A 4
C67 C 0.9203(4) 0.2059(4) 0.8729(4) 0.078(2) Uani 1 1 d G A 4
H67 H 0.9244 0.1482 0.8889 0.094 Uiso 1 1 calc R A 4
C11 C 0.1565(4) 0.5459(4) 0.7768(4) 0.103(3) Uani 1 1 d GD A 4
C12 C 0.1491(4) 0.6331(3) 0.7901(4) 0.103(3) Uani 1 1 d GD A 4
H12 H 0.1589 0.6492 0.8349 0.123 Uiso 1 1 calc R A 4
C13 C 0.1272(5) 0.6964(4) 0.7366(5) 0.103(3) Uani 1 1 d GD A 4
H13 H 0.1223 0.7548 0.7455 0.123 Uiso 1 1 calc R A 4
C14 C 0.1127(5) 0.6725(4) 0.6696(5) 0.103(3) Uani 1 1 d GD A 4
H14 H 0.0980 0.7148 0.6338 0.123 Uiso 1 1 calc R A 4
C15 C 0.1200(4) 0.5852(4) 0.6563(4) 0.103(3) Uani 1 1 d GD A 4
H15 H 0.1103 0.5692 0.6115 0.123 Uiso 1 1 calc R A 4
C16 C 0.1419(4) 0.5219(4) 0.7098(4) 0.103(3) Uani 1 1 d GD A 4
H16 H 0.1468 0.4635 0.7009 0.123 Uiso 1 1 calc R A 4
C45 C 0.1669(3) 0.0837(4) 0.9439(3) 0.090(2) Uani 1 1 d GD A 4
H45 H 0.2296 0.0405 0.9446 0.107 Uiso 1 1 calc R A 4
C46 C 0.1509(3) 0.1490(4) 1.0000(3) 0.090(2) Uani 1 1 d GD A 4
H46 H 0.1683 0.2013 0.9864 0.107 Uiso 1 1 calc R A 4
C47 C 0.1029(4) 0.1224(5) 1.0826(3) 0.090(2) Uani 1 1 d GD A 4
H47 H 0.1012 0.1523 1.1264 0.107 Uiso 1 1 calc R A 4
C48 C 0.0604(4) 0.0555(5) 1.0983(4) 0.090(2) Uani 1 1 d GD A 4
H48 H 0.0319 0.0387 1.1519 0.107 Uiso 1 1 calc R A 4
C49 C 0.0597(4) 0.0117(5) 1.0334(4) 0.090(2) Uani 1 1 d GD A 4
C50 C 0.1059(4) 0.0309(5) 0.9545(4) 0.090(2) Uani 1 1 d GD A 4
C1 C 0.4603(12) 0.1127(8) 1.1431(7) 0.051(4) Uani 1 1 d . B 4
H1A H 0.4367 0.1516 1.1903 0.077 Uiso 1 1 calc R B 4
H1B H 0.5318 0.0808 1.1280 0.077 Uiso 1 1 calc R B 4
H1C H 0.4206 0.0717 1.1560 0.077 Uiso 1 1 calc R B 4
C2 C 0.3526(8) 0.2192(6) 1.0886(6) 0.020(2) Uani 1 1 d . B 4
C3 C 0.2651(9) 0.2268(7) 1.1604(6) 0.028(2) Uani 1 1 d . B 4
H3 H 0.2679 0.1905 1.2034 0.033 Uiso 1 1 calc R B 4
C4 C 0.1715(9) 0.2903(9) 1.1674(7) 0.036(3) Uani 1 1 d . B 4
H4 H 0.1128 0.2971 1.2158 0.043 Uiso 1 1 calc R B 4
C5 C 0.1673(9) 0.3409(10) 1.1039(7) 0.038(3) Uani 1 1 d . B 4
H5 H 0.1053 0.3829 1.1100 0.045 Uiso 1 1 calc R B 4
C6 C 0.2535(8) 0.3327(7) 1.0282(6) 0.024(2) Uani 1 1 d . B 4
C7 C 0.3511(7) 0.2697(6) 1.0195(6) 0.017(2) Uani 1 1 d . B 4
C8 C 0.2376(8) 0.3850(9) 0.9639(7) 0.039(3) Uani 1 1 d . B 4
H8 H 0.1743 0.4282 0.9779 0.047 Uiso 1 1 calc R B 4
C10 C 0.1813(15) 0.5094(14) 0.8566(15) 0.103(3) Uani 1 1 d D A 4
C17 C 0.3743(8) 0.4252(8) 0.7455(7) 0.0336(16) Uani 1 1 d . A 4
H17A H 0.3547 0.4322 0.6990 0.040 Uiso 1 1 calc R A 4
H17B H 0.4048 0.4713 0.7453 0.040 Uiso 1 1 calc R A 4
C18 C 0.6282(14) 0.6230(11) 0.8233(10) 0.063(3) Uani 1 1 d . C 4
H18A H 0.6840 0.6052 0.8411 0.095 Uiso 1 1 calc R C 4
H18B H 0.5639 0.6420 0.8703 0.095 Uiso 1 1 calc R C 4
H18C H 0.6362 0.6707 0.7872 0.095 Uiso 1 1 calc R C 4
C19 C 0.7184(8) 0.5109(7) 0.7154(6) 0.0217(9) Uani 1 1 d . B 4
C20 C 0.8059(8) 0.5386(7) 0.6871(6) 0.0217(9) Uani 1 1 d . B 4
H20 H 0.8062 0.5875 0.7125 0.026 Uiso 1 1 calc R B 4
C21 C 0.8948(8) 0.4924(7) 0.6194(6) 0.0217(9) Uani 1 1 d . B 4
H21 H 0.9533 0.5116 0.5994 0.026 Uiso 1 1 calc R B 4
C22 C 0.8949(8) 0.4196(7) 0.5835(6) 0.0217(9) Uani 1 1 d . B 4
H22 H 0.9537 0.3898 0.5389 0.026 Uiso 1 1 calc R B 4
C23 C 0.8066(8) 0.3881(7) 0.6128(6) 0.0217(9) Uani 1 1 d . B 4
C24 C 0.7143(8) 0.4358(7) 0.6783(6) 0.0217(9) Uani 1 1 d . B 4
C25 C 0.8177(8) 0.3082(8) 0.5718(6) 0.024(2) Uani 1 1 d . B 4
H25 H 0.8794 0.2850 0.5268 0.029 Uiso 1 1 calc R B 4
C26 C 0.7681(11) 0.1841(9) 0.5469(9) 0.0537(13) Uani 1 1 d . A 4
C27 C 0.8564(11) 0.1439(9) 0.4879(9) 0.0537(13) Uani 1 1 d . A 4
H27 H 0.9124 0.1657 0.4739 0.064 Uiso 1 1 calc R A 4
C34 C 0.6697(11) 0.1611(10) 0.5717(9) 0.0537(13) Uani 1 1 d . A 4
H34A H 0.6379 0.1853 0.5335 0.064 Uiso 1 1 calc R A 4
H34B H 0.6849 0.0974 0.5685 0.064 Uiso 1 1 calc R A 4
C35 C 0.4601(9) 0.4043(7) 0.3867(6) 0.026(2) Uani 1 1 d . D 4
H35A H 0.4403 0.3744 0.3537 0.039 Uiso 1 1 calc R D 4
H35B H 0.5310 0.4026 0.3576 0.039 Uiso 1 1 calc R D 4
H35C H 0.4176 0.4647 0.3978 0.039 Uiso 1 1 calc R D 4
C36 C 0.3521(7) 0.3542(6) 0.5092(6) 0.0149(19) Uani 1 1 d . B 4
C37 C 0.2651(8) 0.3872(6) 0.4929(7) 0.023(2) Uani 1 1 d . B 4
H37 H 0.2679 0.4214 0.4477 0.028 Uiso 1 1 calc R B 4
C38 C 0.1723(8) 0.3701(6) 0.5436(7) 0.027(2) Uani 1 1 d . B 4
H38 H 0.1150 0.3901 0.5303 0.032 Uiso 1 1 calc R B 4
C39 C 0.1665(8) 0.3234(6) 0.6128(7) 0.022(2) Uani 1 1 d . B 4
H39 H 0.1045 0.3130 0.6465 0.027 Uiso 1 1 calc R B 4
C40 C 0.2514(7) 0.2914(6) 0.6341(6) 0.0170(19) Uani 1 1 d . B 4
C41 C 0.3485(7) 0.3056(6) 0.5809(6) 0.0151(19) Uani 1 1 d . B 4
C42 C 0.2351(7) 0.2474(6) 0.7112(7) 0.019(2) Uani 1 1 d . B 4
H42 H 0.1713 0.2374 0.7386 0.023 Uiso 1 1 calc R B 4
C43 C 0.2735(8) 0.1762(8) 0.8239(7) 0.0336(16) Uani 1 1 d . A 4
H43 H 0.2312 0.2254 0.8649 0.040 Uiso 1 1 calc R A 4
C44 C 0.2124(17) 0.1182(16) 0.8448(13) 0.090(2) Uani 1 1 d . A 4
H44A H 0.2521 0.0657 0.8084 0.107 Uiso 1 1 calc R A 4
H44B H 0.1530 0.1462 0.8317 0.107 Uiso 1 1 calc R A 4
C51 C 0.3713(8) 0.1398(7) 0.8425(6) 0.020(2) Uani 1 1 d . A 4
H51A H 0.3515 0.1447 0.9014 0.024 Uiso 1 1 calc R A 4
H51B H 0.4019 0.0776 0.8253 0.024 Uiso 1 1 calc R A 4
C52 C 0.6208(9) -0.1783(7) 0.5878(8) 0.031(3) Uani 1 1 d . E 4
H52A H 0.6735 -0.1842 0.5332 0.046 Uiso 1 1 calc R E 4
H52B H 0.5546 -0.1645 0.5851 0.046 Uiso 1 1 calc R E 4
H52C H 0.6333 -0.2328 0.6145 0.046 Uiso 1 1 calc R E 4
C53 C 0.7116(8) -0.1188(6) 0.6427(6) 0.019(2) Uani 1 1 d . B 4
C54 C 0.7970(8) -0.1929(6) 0.6162(6) 0.020(2) Uani 1 1 d . B 4
H54 H 0.7957 -0.2403 0.5895 0.024 Uiso 1 1 calc R B 4
C55 C 0.8849(7) -0.1972(6) 0.6293(6) 0.020(2) Uani 1 1 d . B 4
H55 H 0.9414 -0.2477 0.6126 0.024 Uiso 1 1 calc R B 4
C56 C 0.8873(7) -0.1255(6) 0.6674(6) 0.018(2) Uani 1 1 d . B 4
H56 H 0.9461 -0.1284 0.6760 0.022 Uiso 1 1 calc R B 4
C57 C 0.8032(7) -0.0483(6) 0.6933(5) 0.0142(18) Uani 1 1 d . B 4
C58 C 0.7090(7) -0.0449(6) 0.6854(5) 0.0148(19) Uani 1 1 d . B 4
C59 C 0.8173(7) 0.0245(6) 0.7273(6) 0.0166(19) Uani 1 1 d . B 4
H59 H 0.8792 0.0147 0.7332 0.020 Uiso 1 1 calc R B 4
C60 C 0.7732(15) 0.1718(13) 0.7835(14) 0.078(2) Uani 1 1 d . A 4
H60 H 0.8076 0.1976 0.7320 0.094 Uiso 1 1 calc R A 4
C68 C 0.6745(8) 0.2487(6) 0.8218(6) 0.021(2) Uani 1 1 d . . .
H68A H 0.6426 0.2417 0.8805 0.025 Uiso 1 1 calc R A 4
H68B H 0.6923 0.3036 0.8142 0.025 Uiso 1 1 calc R A 4
C69 C 0.4822(14) 0.4528(11) 0.9303(10) 0.063(3) Uani 1 1 d . B .
H69A H 0.4248 0.4425 0.9762 0.095 Uiso 1 1 calc R . .
H69B H 0.4751 0.5149 0.9285 0.095 Uiso 1 1 calc R . .
H69C H 0.5451 0.4215 0.9362 0.095 Uiso 1 1 calc R . .
C70 C 0.6248(9) 0.3941(8) 0.4953(6) 0.028(2) Uani 1 1 d . B .
H70A H 0.6797 0.4111 0.4994 0.042 Uiso 1 1 calc R . .
H70B H 0.5834 0.4426 0.4766 0.042 Uiso 1 1 calc R . .
H70C H 0.6534 0.3443 0.4568 0.042 Uiso 1 1 calc R . .
C71 C 0.4713(11) 0.0596(8) 0.5861(7) 0.037(3) Uani 1 1 d . B .
H71A H 0.4123 0.0985 0.5787 0.056 Uiso 1 1 calc R . .
H71B H 0.4670 0.0002 0.5897 0.056 Uiso 1 1 calc R . .
H71C H 0.5330 0.0622 0.5401 0.056 Uiso 1 1 calc R . .
C72 C 0.6261(8) 0.0413(6) 0.9295(6) 0.022(2) Uani 1 1 d . B .
H72A H 0.6835 -0.0009 0.8895 0.034 Uiso 1 1 calc R . .
H72B H 0.5856 0.0107 0.9720 0.034 Uiso 1 1 calc R . .
H72C H 0.6511 0.0768 0.9532 0.034 Uiso 1 1 calc R . .
N1 N 0.3012(6) 0.3792(5) 0.8887(5) 0.0166(12) Uani 1 1 d . . .
N2 N 0.7500(6) 0.2662(5) 0.5920(5) 0.0176(17) Uani 1 1 d . . .
N3 N 0.2992(6) 0.2210(5) 0.7454(5) 0.0166(12) Uani 1 1 d . . .
N4 N 0.7513(6) 0.1017(5) 0.7502(4) 0.0125(15) Uani 1 1 d . . .
Ni1 Ni 0.44778(9) 0.30562(7) 0.84716(7) 0.0118(3) Uani 1 1 d . A .
Ni2 Ni 0.60478(9) 0.31314(7) 0.67425(7) 0.0112(3) Uani 1 1 d . A .
Ni3 Ni 0.44486(8) 0.22157(7) 0.69304(7) 0.0106(3) Uani 1 1 d . B .
Ni4 Ni 0.60447(9) 0.13215(7) 0.76291(7) 0.0113(3) Uani 1 1 d . A .
O1 O 0.4480(6) 0.1630(5) 1.0761(4) 0.0299(18) Uani 1 1 d . . .
O2 O 0.4360(5) 0.2582(4) 0.9558(4) 0.0159(13) Uani 1 1 d . . .
O3 O 0.4469(5) 0.3425(4) 0.7375(4) 0.0129(13) Uani 1 1 d . . .
O4 O 0.6287(6) 0.5499(5) 0.7805(5) 0.0267(16) Uani 1 1 d . . .
O5 O 0.6284(5) 0.4173(4) 0.7062(4) 0.0155(13) Uani 1 1 d . . .
O6 O 0.5993(5) 0.1940(4) 0.6526(4) 0.0130(13) Uani 1 1 d . . .
O7 O 0.4471(5) 0.3617(5) 0.4627(4) 0.0226(15) Uani 1 1 d . . .
O8 O 0.4330(5) 0.2751(4) 0.5921(4) 0.0147(13) Uani 1 1 d . . .
O9 O 0.4463(5) 0.1848(4) 0.8024(4) 0.0139(13) Uani 1 1 d . . .
O10 O 0.6225(6) -0.1090(4) 0.6336(4) 0.0229(15) Uani 1 1 d . . .
O11 O 0.6243(5) 0.0184(4) 0.7134(4) 0.0161(14) Uani 1 1 d . . .
O12 O 0.6029(5) 0.2535(4) 0.7865(4) 0.0155(13) Uani 1 1 d . A .
O13 O 0.4844(6) 0.4244(5) 0.8611(4) 0.0270(16) Uani 1 1 d . . .
O14 O 0.5620(5) 0.3708(4) 0.5746(4) 0.0176(14) Uani 1 1 d . . .
O15 O 0.4738(5) 0.0855(4) 0.6590(4) 0.0179(14) Uani 1 1 d . . .
O16 O 0.5645(5) 0.0959(4) 0.8910(4) 0.0168(14) Uani 1 1 d . . .
C61 C 0.8503(15) 0.1523(14) 0.8145(14) 0.078(2) Uani 1 1 d . . .
C9 C 0.2772(8) 0.4348(8) 0.8261(7) 0.0336(16) Uani 1 1 d D A .
H9 H 0.2490 0.3954 0.8083 0.040 Uiso 1 1 calc R F 4

loop_
_atom_site_aniso_label
_atom_site_aniso_U_11
_atom_site_aniso_U_22
_atom_site_aniso_U_33
_atom_site_aniso_U_23
_atom_site_aniso_U_13
_atom_site_aniso_U_12
C28 0.047(3) 0.041(2) 0.054(3) -0.023(2) 0.005(2) -0.015(2)
C29 0.047(3) 0.041(2) 0.054(3) -0.023(2) 0.005(2) -0.015(2)
C30 0.047(3) 0.041(2) 0.054(3) -0.023(2) 0.005(2) -0.015(2)
C31 0.047(3) 0.041(2) 0.054(3) -0.023(2) 0.005(2) -0.015(2)
C32 0.047(3) 0.041(2) 0.054(3) -0.023(2) 0.005(2) -0.015(2)
C33 0.047(3) 0.041(2) 0.054(3) -0.023(2) 0.005(2) -0.015(2)
C62 0.070(4) 0.084(5) 0.111(6) 0.005(4) -0.057(4) -0.038(4)
C63 0.070(4) 0.084(5) 0.111(6) 0.005(4) -0.057(4) -0.038(4)
C64 0.070(4) 0.084(5) 0.111(6) 0.005(4) -0.057(4) -0.038(4)
C65 0.070(4) 0.084(5) 0.111(6) 0.005(4) -0.057(4) -0.038(4)
C66 0.070(4) 0.084(5) 0.111(6) 0.005(4) -0.057(4) -0.038(4)
C67 0.070(4) 0.084(5) 0.111(6) 0.005(4) -0.057(4) -0.038(4)
C11 0.076(5) 0.096(6) 0.138(8) 0.011(6) -0.075(5) 0.016(5)
C12 0.076(5) 0.096(6) 0.138(8) 0.011(6) -0.075(5) 0.016(5)
C13 0.076(5) 0.096(6) 0.138(8) 0.011(6) -0.075(5) 0.016(5)
C14 0.076(5) 0.096(6) 0.138(8) 0.011(6) -0.075(5) 0.016(5)
C15 0.076(5) 0.096(6) 0.138(8) 0.011(6) -0.075(5) 0.016(5)
C16 0.076(5) 0.096(6) 0.138(8) 0.011(6) -0.075(5) 0.016(5)
C45 0.071(5) 0.103(6) 0.091(6) 0.010(5) -0.016(4) -0.045(5)
C46 0.071(5) 0.103(6) 0.091(6) 0.010(5) -0.016(4) -0.045(5)
C47 0.071(5) 0.103(6) 0.091(6) 0.010(5) -0.016(4) -0.045(5)
C48 0.071(5) 0.103(6) 0.091(6) 0.010(5) -0.016(4) -0.045(5)
C49 0.071(5) 0.103(6) 0.091(6) 0.010(5) -0.016(4) -0.045(5)
C50 0.071(5) 0.103(6) 0.091(6) 0.010(5) -0.016(4) -0.045(5)
C1 0.075(10) 0.029(7) 0.015(6) 0.007(5) -0.004(6) 0.011(6)
C2 0.029(5) 0.015(5) 0.017(5) 0.001(4) -0.003(4) -0.016(4)
C3 0.039(6) 0.033(6) 0.012(5) -0.002(4) 0.001(4) -0.027(5)
C4 0.026(6) 0.064(8) 0.023(6) 0.001(5) -0.005(5) -0.027(6)
C5 0.016(5) 0.077(9) 0.015(5) -0.007(6) 0.000(4) -0.014(6)
C6 0.016(5) 0.034(6) 0.016(5) -0.005(4) -0.002(4) -0.006(4)
C7 0.017(5) 0.019(5) 0.012(4) -0.008(4) 0.003(4) -0.010(4)
C8 0.011(5) 0.070(9) 0.021(6) -0.010(6) -0.005(4) 0.011(5)
C10 0.076(5) 0.096(6) 0.138(8) 0.011(6) -0.075(5) 0.016(5)
C17 0.021(3) 0.042(4) 0.023(3) 0.002(3) -0.008(3) 0.010(3)
C18 0.079(8) 0.059(7) 0.059(7) -0.018(6) -0.019(6) -0.039(6)
C19 0.028(2) 0.027(2) 0.020(2) 0.0067(17) -0.0110(18) -0.0192(18)
C20 0.028(2) 0.027(2) 0.020(2) 0.0067(17) -0.0110(18) -0.0192(18)
C21 0.028(2) 0.027(2) 0.020(2) 0.0067(17) -0.0110(18) -0.0192(18)
C22 0.028(2) 0.027(2) 0.020(2) 0.0067(17) -0.0110(18) -0.0192(18)
C23 0.028(2) 0.027(2) 0.020(2) 0.0067(17) -0.0110(18) -0.0192(18)
C24 0.028(2) 0.027(2) 0.020(2) 0.0067(17) -0.0110(18) -0.0192(18)
C25 0.014(5) 0.045(6) 0.017(5) -0.006(4) 0.002(4) -0.022(5)
C26 0.047(3) 0.041(2) 0.054(3) -0.023(2) 0.005(2) -0.015(2)
C27 0.047(3) 0.041(2) 0.054(3) -0.023(2) 0.005(2) -0.015(2)
C34 0.047(3) 0.041(2) 0.054(3) -0.023(2) 0.005(2) -0.015(2)
C35 0.035(6) 0.033(6) 0.016(5) 0.008(4) -0.016(5) -0.012(5)
C36 0.016(5) 0.013(4) 0.018(5) -0.002(4) -0.010(4) -0.001(4)
C37 0.033(6) 0.011(4) 0.029(5) -0.003(4) -0.024(5) 0.005(4)
C38 0.026(6) 0.014(5) 0.049(7) -0.001(5) -0.029(5) 0.004(4)
C39 0.016(5) 0.019(5) 0.037(6) 0.000(4) -0.016(5) -0.004(4)
C40 0.016(5) 0.014(4) 0.024(5) 0.002(4) -0.009(4) -0.007(4)
C41 0.014(5) 0.010(4) 0.024(5) -0.006(4) -0.014(4) 0.003(4)
C42 0.015(5) 0.013(5) 0.036(6) 0.002(4) -0.015(4) -0.006(4)
C43 0.021(3) 0.042(4) 0.023(3) 0.002(3) -0.008(3) 0.010(3)
C44 0.071(5) 0.103(6) 0.091(6) 0.010(5) -0.016(4) -0.045(5)
C51 0.025(5) 0.023(5) 0.018(5) 0.012(4) -0.010(4) -0.015(4)
C52 0.038(6) 0.018(5) 0.044(7) -0.005(5) -0.025(6) -0.005(5)
C53 0.023(5) 0.016(5) 0.013(5) 0.004(4) -0.004(4) -0.007(4)
C54 0.029(5) 0.011(4) 0.014(5) -0.001(4) -0.005(4) -0.002(4)
C55 0.014(5) 0.015(5) 0.021(5) -0.003(4) 0.002(4) 0.000(4)
C56 0.010(4) 0.023(5) 0.015(5) 0.002(4) 0.002(4) -0.004(4)
C57 0.014(4) 0.018(5) 0.007(4) 0.003(3) -0.001(3) -0.006(4)
C58 0.014(5) 0.014(4) 0.012(4) 0.005(4) -0.003(4) -0.001(4)
C59 0.017(5) 0.018(5) 0.014(5) 0.002(4) -0.008(4) -0.003(4)
C60 0.070(4) 0.084(5) 0.111(6) 0.005(4) -0.057(4) -0.038(4)
C68 0.023(5) 0.018(5) 0.025(5) 0.003(4) -0.012(4) -0.009(4)
C69 0.079(8) 0.059(7) 0.059(7) -0.018(6) -0.019(6) -0.039(6)
C70 0.030(6) 0.034(6) 0.019(5) 0.003(4) 0.000(4) -0.024(5)
C71 0.059(8) 0.028(6) 0.034(6) -0.010(5) -0.036(6) 0.002(6)
C72 0.027(5) 0.017(5) 0.016(5) 0.006(4) -0.007(4) -0.001(4)
N1 0.015(3) 0.019(3) 0.012(3) -0.004(2) -0.004(2) -0.002(2)
N2 0.020(4) 0.021(4) 0.013(4) 0.000(3) -0.005(3) -0.010(3)
N3 0.015(3) 0.019(3) 0.012(3) -0.004(2) -0.004(2) -0.002(2)
N4 0.016(4) 0.013(4) 0.008(3) 0.006(3) -0.005(3) -0.006(3)
Ni1 0.0106(6) 0.0117(6) 0.0095(6) -0.0004(4) -0.0014(4) -0.0019(4)
Ni2 0.0117(6) 0.0126(6) 0.0096(5) 0.0003(4) -0.0026(4) -0.0060(4)
Ni3 0.0078(5) 0.0131(6) 0.0111(6) 0.0012(4) -0.0037(4) -0.0036(4)
Ni4 0.0116(6) 0.0100(5) 0.0124(6) -0.0001(4) -0.0059(5) -0.0019(4)
O1 0.040(5) 0.018(4) 0.014(3) 0.005(3) -0.002(3) 0.003(3)
O2 0.016(3) 0.019(3) 0.011(3) 0.003(3) -0.002(3) -0.007(3)
O3 0.012(3) 0.012(3) 0.013(3) 0.001(2) -0.004(3) -0.002(2)
O4 0.029(4) 0.023(4) 0.033(4) -0.009(3) -0.014(3) -0.008(3)
O5 0.019(3) 0.017(3) 0.016(3) 0.003(3) -0.009(3) -0.011(3)
O6 0.013(3) 0.014(3) 0.011(3) -0.001(2) -0.003(3) -0.004(3)
O7 0.020(4) 0.032(4) 0.018(3) 0.014(3) -0.011(3) -0.009(3)
O8 0.011(3) 0.015(3) 0.021(3) 0.000(3) -0.009(3) -0.002(3)
O9 0.010(3) 0.016(3) 0.012(3) 0.000(3) 0.000(2) -0.006(3)
O10 0.029(4) 0.014(3) 0.030(4) -0.005(3) -0.018(3) -0.002(3)
O11 0.017(3) 0.017(3) 0.020(3) 0.008(3) -0.011(3) -0.010(3)
O12 0.016(3) 0.015(3) 0.014(3) 0.001(3) -0.005(3) -0.004(3)
O13 0.032(4) 0.026(4) 0.020(4) -0.009(3) -0.003(3) -0.012(3)
O14 0.016(3) 0.025(4) 0.014(3) 0.005(3) -0.008(3) -0.008(3)
O15 0.020(3) 0.017(3) 0.021(3) -0.005(3) -0.010(3) -0.007(3)
O16 0.021(3) 0.019(3) 0.012(3) 0.004(3) -0.010(3) -0.003(3)
C61 0.070(4) 0.084(5) 0.111(6) 0.005(4) -0.057(4) -0.038(4)
C9 0.021(3) 0.042(4) 0.023(3) 0.002(3) -0.008(3) 0.010(3)

loop_
_atom_type_symbol
_atom_type_description
_atom_type_scat_dispersion_real
_atom_type_scat_dispersion_imag
_atom_type_scat_source
C C 0.0033 0.0016 'International Tables Vol C Tables 4.2.6.8 and 6.1.1.4'
H H 0.0000 0.0000 'International Tables Vol C Tables 4.2.6.8 and 6.1.1.4'
N N 0.0061 0.0033 'International Tables Vol C Tables 4.2.6.8 and 6.1.1.4'
O O 0.0106 0.0060 'International Tables Vol C Tables 4.2.6.8 and 6.1.1.4'
Ni Ni 0.3393 1.1124 'International Tables Vol C Tables 4.2.6.8 and 6.1.1.4'

loop_
_geom_angle_atom_site_label_1
_geom_angle_atom_site_label_2
_geom_angle_atom_site_label_3
_geom_angle
C29 C28 C33 120.0
C29 C28 C27 124.1(7)
C33 C28 C27 115.9(7)
C28 C29 C30 120.0
C31 C30 C29 120.0
C30 C31 C32 120.0
C33 C32 C31 120.0
C32 C33 C28 120.0
C63 C62 C67 120.0
C63 C62 C61 146.7(7)
C67 C62 C61 88.7(7)
C62 C63 C64 120.0
C65 C64 C63 120.0
C64 C65 C66 120.0
C67 C66 C65 120.0
C66 C67 C62 120.0
C12 C11 C16 120.0
C12 C11 C10 95.6(9)
C16 C11 C10 144.4(9)
C11 C12 C13 120.0
C14 C13 C12 120.0
C15 C14 C13 120.0
C16 C15 C14 120.0
C15 C16 C11 120.0
C50 C45 C46 126.1
C50 C45 C44 112.8(7)
C46 C45 C44 110.3(8)
C45 C46 C47 109.1
C48 C47 C46 122.1
C47 C48 C49 119.6
C50 C49 C48 121.7
C49 C50 C45 113.8
O1 C2 C3 124.5(10)
O1 C2 C7 112.9(8)
C3 C2 C7 122.6(10)
C2 C3 C4 119.2(10)
C5 C4 C3 120.0(10)
C4 C5 C6 122.6(12)
C5 C6 C8 117.4(10)
C5 C6 C7 118.9(10)
C8 C6 C7 123.7(9)
O2 C7 C2 118.1(9)
O2 C7 C6 125.3(9)
C2 C7 C6 116.6(8)
N1 C8 C6 126.9(10)
C9 C10 C11 106.6(15)
O3 C17 C9 111.1(9)
O4 C19 C20 124.9(9)
O4 C19 C24 113.0(8)
C20 C19 C24 122.1(10)
C19 C20 C21 119.8(9)
C22 C21 C20 120.0(9)
C21 C22 C23 121.4(10)
C24 C23 C22 119.9(9)
C24 C23 C25 124.0(9)
C22 C23 C25 116.2(9)
O5 C24 C23 125.5(9)
O5 C24 C19 117.8(9)
C23 C24 C19 116.7(9)
N2 C25 C23 125.9(9)
C27 C26 N2 123.4(13)
C27 C26 C34 125.8(13)
N2 C26 C34 110.4(10)
C26 C27 C28 120.3(12)
O6 C34 C26 112.1(11)
O7 C36 C37 126.5(9)
O7 C36 C41 112.9(8)
C37 C36 C41 120.6(9)
C36 C37 C38 121.0(9)
C39 C38 C37 119.6(9)
C38 C39 C40 121.7(10)
C39 C40 C41 119.2(9)
C39 C40 C42 117.2(9)
C41 C40 C42 123.6(8)
O8 C41 C36 117.7(9)
O8 C41 C40 124.5(9)
C36 C41 C40 117.7(8)
N3 C42 C40 126.9(9)
C44 C43 N3 123.1(13)
C44 C43 C51 112.7(13)
N3 C43 C51 109.4(9)
C43 C44 C45 120.2(16)
O9 C51 C43 113.0(8)
O10 C53 C54 125.0(9)
O10 C53 C58 113.2(8)
C54 C53 C58 121.8(9)
C53 C54 C55 120.8(9)
C56 C55 C54 119.3(9)
C55 C56 C57 121.7(9)
C56 C57 C58 119.7(9)
C56 C57 C59 116.7(8)
C58 C57 C59 123.6(8)
O11 C58 C53 118.1(8)
O11 C58 C57 125.5(9)
C53 C58 C57 116.4(8)
N4 C59 C57 125.6(9)
C61 C60 N4 121.5(17)
C61 C60 C68 120.5(17)
N4 C60 C68 110.1(12)
O12 C68 C60 112.1(10)
C8 N1 C9 123.2(9)
C8 N1 Ni1 124.1(7)
C9 N1 Ni1 112.3(6)
C25 N2 C26 122.4(9)
C25 N2 Ni2 124.0(7)
C26 N2 Ni2 113.0(7)
C42 N3 C43 121.6(9)
C42 N3 Ni3 124.0(7)
C43 N3 Ni3 113.9(6)
C59 N4 C60 121.5(10)
C59 N4 Ni4 124.4(6)
C60 N4 Ni4 113.2(9)
O2 Ni1 N1 93.8(3)
O2 Ni1 O3 171.6(3)
N1 Ni1 O3 83.5(3)
O2 Ni1 O12 97.6(3)
N1 Ni1 O12 166.6(3)
O3 Ni1 O12 86.1(2)
O2 Ni1 O9 92.4(3)
N1 Ni1 O9 104.0(3)
O3 Ni1 O9 80.6(2)
O12 Ni1 O9 82.6(2)
O2 Ni1 O13 98.0(3)
N1 Ni1 O13 86.7(3)
O3 Ni1 O13 89.8(3)
O12 Ni1 O13 84.7(3)
O9 Ni1 O13 164.6(3)
O5 Ni2 O6 168.5(3)
O5 Ni2 N2 93.6(3)
O6 Ni2 N2 82.2(3)
O5 Ni2 O3 100.5(3)
O6 Ni2 O3 85.2(2)
N2 Ni2 O3 164.0(3)
O5 Ni2 O12 91.1(3)
O6 Ni2 O12 79.8(2)
N2 Ni2 O12 105.5(3)
O3 Ni2 O12 81.8(2)
O5 Ni2 O14 96.8(3)
O6 Ni2 O14 93.8(3)
N2 Ni2 O14 88.5(3)
O3 Ni2 O14 82.5(2)
O12 Ni2 O14 163.5(2)
O8 Ni3 N3 94.4(3)
O8 Ni3 O9 171.8(3)
N3 Ni3 O9 83.8(3)
O8 Ni3 O6 96.7(3)
N3 Ni3 O6 166.1(3)
O9 Ni3 O6 86.3(2)
O8 Ni3 O3 92.3(2)
N3 Ni3 O3 105.5(3)
O9 Ni3 O3 80.6(2)
O6 Ni3 O3 82.5(2)
O8 Ni3 O15 98.3(3)
N3 Ni3 O15 83.7(3)
O9 Ni3 O15 89.4(3)
O6 Ni3 O15 86.3(2)
O3 Ni3 O15 165.4(2)
O11 Ni4 O12 166.7(3)
O11 Ni4 N4 93.6(3)
O12 Ni4 N4 82.7(3)
O11 Ni4 O9 100.1(3)
O12 Ni4 O9 85.4(3)
N4 Ni4 O9 164.5(3)
O11 Ni4 O6 89.3(2)
O12 Ni4 O6 79.5(2)
N4 Ni4 O6 106.2(3)
O9 Ni4 O6 81.3(2)
O11 Ni4 O16 98.8(3)
O12 Ni4 O16 93.8(3)
N4 Ni4 O16 87.9(3)
O9 Ni4 O16 82.9(2)
O6 Ni4 O16 163.3(2)
C2 O1 C1 117.9(9)
C7 O2 Ni1 124.8(6)
C17 O3 Ni1 110.3(6)
C17 O3 Ni2 126.4(6)
Ni1 O3 Ni2 96.9(3)
C17 O3 Ni3 125.7(7)
Ni1 O3 Ni3 99.3(3)
Ni2 O3 Ni3 92.2(2)
C19 O4 C18 116.5(10)
C24 O5 Ni2 126.2(6)
C34 O6 Ni2 110.4(7)
C34 O6 Ni3 124.1(8)
Ni2 O6 Ni3 98.4(3)
C34 O6 Ni4 124.9(8)
Ni2 O6 Ni4 100.2(3)
Ni3 O6 Ni4 93.8(2)
C36 O7 C35 116.9(8)
C41 O8 Ni3 125.6(6)
C51 O9 Ni3 110.0(5)
C51 O9 Ni4 126.6(6)
Ni3 O9 Ni4 96.9(3)
C51 O9 Ni1 125.5(6)
Ni3 O9 Ni1 99.5(3)
Ni4 O9 Ni1 92.3(2)
C53 O10 C52 116.5(8)
C58 O11 Ni4 126.2(6)
C68 O12 Ni4 110.0(5)
C68 O12 Ni1 123.7(6)
Ni4 O12 Ni1 97.8(3)
C68 O12 Ni2 126.1(6)
Ni4 O12 Ni2 100.3(3)
Ni1 O12 Ni2 93.6(3)
C69 O13 Ni1 124.8(9)
C70 O14 Ni2 129.5(6)
C71 O15 Ni3 122.9(6)
C72 O16 Ni4 130.5(6)
C60 C61 C62 110.5(16)
N1 C9 C10 115.8(12)
N1 C9 C17 111.4(8)
C10 C9 C17 128.7(14)

loop_
_geom_bond_atom_site_label_1
_geom_bond_atom_site_label_2
_geom_bond_distance
C28 C29 1.3900
C28 C33 1.3900
C28 C27 1.524(14)
C29 C30 1.3900
C30 C31 1.3900
C31 C32 1.3900
C32 C33 1.3900
C62 C63 1.3900
C62 C67 1.3901
C62 C61 1.607(19)
C63 C64 1.3900
C64 C65 1.3900
C65 C66 1.3900
C66 C67 1.3900
C11 C12 1.3900
C11 C16 1.3900
C11 C10 1.63(2)
C12 C13 1.3900
C13 C14 1.3900
C14 C15 1.3900
C15 C16 1.3900
C45 C50 1.3616
C45 C46 1.3956
C45 C44 1.73(2)
C46 C47 1.4452
C47 C48 1.3496
C48 C49 1.3978
C49 C50 1.3472
C1 O1 1.427(13)
C2 O1 1.367(13)
C2 C3 1.387(14)
C2 C7 1.419(14)
C3 C4 1.413(18)
C4 C5 1.347(18)
C5 C6 1.415(14)
C6 C8 1.417(16)
C6 C7 1.446(14)
C7 O2 1.283(11)
C8 N1 1.279(14)
C10 C9 1.479(15)
C17 O3 1.401(12)
C17 C9 1.545(15)
C18 O4 1.433(15)
C19 O4 1.366(13)
C19 C20 1.383(14)
C19 C24 1.436(14)
C20 C21 1.415(15)
C21 C22 1.363(14)
C22 C23 1.428(13)
C23 C24 1.425(15)
C23 C25 1.446(14)
C24 O5 1.283(12)
C25 N2 1.288(12)
C26 C27 1.310(19)
C26 N2 1.481(15)
C26 C34 1.49(2)
C34 O6 1.417(14)
C35 O7 1.433(11)
C36 O7 1.353(12)
C36 C37 1.376(13)
C36 C41 1.428(13)
C37 C38 1.404(16)
C38 C39 1.374(15)
C39 C40 1.398(13)
C40 C41 1.444(13)
C40 C42 1.456(14)
C41 O8 1.291(11)
C42 N3 1.278(12)
C43 C44 1.41(2)
C43 N3 1.476(14)
C43 C51 1.550(14)
C51 O9 1.422(11)
C52 O10 1.431(12)
C53 O10 1.356(12)
C53 C54 1.387(14)
C53 C58 1.428(13)
C54 C55 1.394(15)
C55 C56 1.387(14)
C56 C57 1.406(13)
C57 C58 1.445(13)
C57 C59 1.450(13)
C58 O11 1.285(11)
C59 N4 1.290(12)
C60 C61 1.41(2)
C60 N4 1.472(19)
C60 C68 1.53(2)
C68 O12 1.418(12)
C69 O13 1.327(16)
C70 O14 1.437(11)
C71 O15 1.406(12)
C72 O16 1.411(11)
N1 C9 1.459(13)
N1 Ni1 1.988(8)
N2 Ni2 1.999(8)
N3 Ni3 1.980(8)
N4 Ni4 2.002(8)
Ni1 O2 1.979(6)
Ni1 O3 1.996(6)
Ni1 O12 2.032(6)
Ni1 O9 2.143(6)
Ni1 O13 2.172(7)
Ni2 O5 1.959(6)
Ni2 O6 1.993(6)
Ni2 O3 2.065(6)
Ni2 O12 2.136(6)
Ni2 O14 2.165(6)
Ni3 O8 1.977(6)
Ni3 O9 1.993(6)
Ni3 O6 2.018(6)
Ni3 O3 2.147(6)
Ni3 O15 2.159(6)
Ni4 O11 1.962(6)
Ni4 O12 1.997(6)
Ni4 O9 2.068(6)
Ni4 O6 2.144(6)
Ni4 O16 2.188(6)

loop_
_platon_squeeze_void_nr
_platon_squeeze_void_average_x
_platon_squeeze_void_average_y
_platon_squeeze_void_average_z
_platon_squeeze_void_volume
_platon_squeeze_void_count_electrons
1 0.021 0.343 0.026 10.4 -0.2
2 -0.021 0.657 0.974 10.4 0.2
3 0.323 0.769 0.836 209.0 28.6
4 0.677 0.231 0.164 209.1 31.2
